data_1568857
loop_
_publ_author_name
'Peng, Zengping'
'Ahmed, Hassan'
'Xu, Guangqiang'
'Guo, Xuanhua'
'Yang, Rulin'
'Sun, Hongguang'
'Wang, Qinggang'

_publ_section_title
;
 Exploring ligand substituent effects on stereoselective polymerization of
 racemic lactide using aluminium salen-type complexes
;
_journal_issue 18
_journal_name_full 'Polymer Chemistry'
_journal_page_first 2174
_journal_page_last 2180
_journal_paper_doi 10.1039/D3PY00228D
_journal_volume 14
_journal_year 2023
_chemical_formula_sum 'C29 H39 Al N2 O3'
_chemical_formula_weight 490.60
_space_group_crystal_system triclinic
_space_group_IT_number 2
_space_group_name_Hall '-P 1'
_space_group_name_H-M_alt 'P -1'
_atom_sites_solution_hydrogens geom
_audit_creation_method SHELXL-2019/2
_audit_update_record
;
2023-02-25 deposited with the CCDC.	2023-04-06 downloaded from the CCDC.
;
_cell_angle_alpha 102.047(3)
_cell_angle_beta 103.197(3)
_cell_angle_gamma 96.808(2)
_cell_formula_units_Z 2
_cell_length_a 9.6879(8)
_cell_length_b 11.1191(11)
_cell_length_c 14.2499(13)
_cell_measurement_reflns_used 1876
_cell_measurement_temperature 293(2)
_cell_measurement_theta_max 22.48
_cell_measurement_theta_min 2.177
_cell_volume 1439.1(2)
_computing_structure_refinement 'SHELXL-2019/2 (Sheldrick, 2019)'
_diffrn_ambient_temperature 293(2)
_diffrn_measured_fraction_theta_full 0.971
_diffrn_measured_fraction_theta_max 0.971
_diffrn_measurement_device_type 'CCD area detector'
_diffrn_measurement_method 'phi and omega scans'
_diffrn_radiation_type MoK\a
_diffrn_radiation_wavelength 0.71073
_diffrn_reflns_av_R_equivalents 0.0397
_diffrn_reflns_av_unetI/netI 0.0975
_diffrn_reflns_Laue_measured_fraction_full 0.971
_diffrn_reflns_Laue_measured_fraction_max 0.971
_diffrn_reflns_limit_h_max 10
_diffrn_reflns_limit_h_min -11
_diffrn_reflns_limit_k_max 13
_diffrn_reflns_limit_k_min -13
_diffrn_reflns_limit_l_max 16
_diffrn_reflns_limit_l_min -9
_diffrn_reflns_number 6822
_diffrn_reflns_point_group_measured_fraction_full 0.971
_diffrn_reflns_point_group_measured_fraction_max 0.971
_diffrn_reflns_theta_full 25.017
_diffrn_reflns_theta_max 25.017
_diffrn_reflns_theta_min 2.122
_exptl_absorpt_coefficient_mu 0.101
_exptl_absorpt_correction_T_max 0.9753
_exptl_absorpt_correction_T_min 0.9533
_exptl_absorpt_correction_type multi-scan
_exptl_absorpt_process_details sadabs
_exptl_crystal_colour yellow
_exptl_crystal_density_diffrn 1.132
_exptl_crystal_description block
_exptl_crystal_F_000 528
_exptl_crystal_size_max 0.480
_exptl_crystal_size_mid 0.280
_exptl_crystal_size_min 0.250
_refine_diff_density_max 0.264
_refine_diff_density_min -0.272
_refine_diff_density_rms 0.060
_refine_ls_extinction_coef 0.013(3)
_refine_ls_extinction_expression Fc^*^=kFc[1+0.001xFc^2^\l^3^/sin(2\q)]^-1/4^
_refine_ls_extinction_method 'SHELXL-2019/2 (Sheldrick 2019)'
_refine_ls_goodness_of_fit_ref 1.080
_refine_ls_hydrogen_treatment constr
_refine_ls_matrix_type full
_refine_ls_number_parameters 336
_refine_ls_number_reflns 4943
_refine_ls_number_restraints 102
_refine_ls_restrained_S_all 1.072
_refine_ls_R_factor_all 0.1655
_refine_ls_R_factor_gt 0.1123
_refine_ls_shift/su_max 0.002
_refine_ls_shift/su_mean 0.000
_refine_ls_structure_factor_coef Fsqd
_refine_ls_weighting_details 'w=1/[\s^2^(Fo^2^)+(0.0813P)^2^+2.9320P] where P=(Fo^2^+2Fc^2^)/3'
_refine_ls_weighting_scheme calc
_refine_ls_wR_factor_gt 0.2835
_refine_ls_wR_factor_ref 0.3078
_reflns_Friedel_coverage 0.000
_reflns_number_gt 2846
_reflns_number_total 4943
_reflns_threshold_expression 'I > 2\s(I)'
_cod_data_source_file d3py00228d2.cif
_cod_data_source_block 230210b
_cod_depositor_comments 'Adding full bibliography for 1568856--1568857.cif.'
_cod_database_code 1568857
_shelx_shelxl_version_number 2019/2
_shelx_space_group_comment
;
The symmetry employed for this shelxl refinement is uniquely defined
by the following loop, which should always be used as a source of
symmetry information in preference to the above space-group names.
They are only intended as comments.
;
_shelx_estimated_absorpt_t_min 0.953
_shelx_estimated_absorpt_t_max 0.975

loop_
_space_group_symop_operation_xyz
'x, y, z'
'-x, -y, -z'

loop_
_atom_site_label
_atom_site_type_symbol
_atom_site_fract_x
_atom_site_fract_y
_atom_site_fract_z
_atom_site_U_iso_or_equiv
_atom_site_adp_type
_atom_site_occupancy
_atom_site_site_symmetry_order
_atom_site_calc_flag
_atom_site_refinement_flags_posn
_atom_site_refinement_flags_adp
_atom_site_refinement_flags_occupancy
_atom_site_disorder_assembly
_atom_site_disorder_group
Al1 Al 0.23554(19) 0.40355(16) 0.36464(12) 0.0585(6) Uani 1 1 d . . . . .
N1 N 0.2325(5) 0.5010(5) 0.5013(3) 0.0654(13) Uani 1 1 d . . . . .
N2 N 0.3444(7) 0.3057(6) 0.4544(4) 0.0893(19) Uani 1 1 d . . . . .
O1 O 0.2501(5) 0.5512(4) 0.3281(3) 0.0678(11) Uani 1 1 d . . . . .
O2 O 0.3284(5) 0.3429(4) 0.2719(3) 0.0804(13) Uani 1 1 d . . . . .
O3 O 0.0574(5) 0.3292(4) 0.3295(3) 0.0851(14) Uani 1 1 d . . . . .
C1 C 0.2281(14) 0.4149(15) 0.5698(11) 0.070(3) Uani 0.522(7) 1 d D U P A 1
H1 H 0.146340 0.346697 0.537488 0.084 Uiso 0.522(7) 1 calc R U P A 1
C2 C 0.3666(13) 0.3612(12) 0.5681(8) 0.069(2) Uani 0.522(7) 1 d D U P A 1
H2 H 0.449515 0.429537 0.592327 0.083 Uiso 0.522(7) 1 calc R U P A 1
C3 C 0.3913(18) 0.2623(14) 0.6276(10) 0.084(3) Uani 0.522(7) 1 d D U P A 1
H3A H 0.487282 0.242992 0.631837 0.101 Uiso 0.522(7) 1 calc R U P A 1
H3B H 0.322153 0.186212 0.594633 0.101 Uiso 0.522(7) 1 calc R U P A 1
C4 C 0.3740(16) 0.3127(16) 0.7327(9) 0.091(3) Uani 0.522(7) 1 d D U P A 1
H4A H 0.374028 0.244922 0.765899 0.110 Uiso 0.522(7) 1 calc R U P A 1
H4B H 0.457543 0.375814 0.769632 0.110 Uiso 0.522(7) 1 calc R U P A 1
C5 C 0.2382(16) 0.3697(17) 0.7381(14) 0.086(3) Uani 0.522(7) 1 d D U P A 1
H5A H 0.244617 0.409043 0.806792 0.104 Uiso 0.522(7) 1 calc R U P A 1
H5B H 0.154521 0.303675 0.714276 0.104 Uiso 0.522(7) 1 calc R U P A 1
C6 C 0.218(3) 0.467(2) 0.6759(13) 0.076(3) Uani 0.522(7) 1 d D U P A 1
H6A H 0.125395 0.491980 0.673775 0.091 Uiso 0.522(7) 1 calc R U P A 1
H6B H 0.292152 0.540580 0.707128 0.091 Uiso 0.522(7) 1 calc R U P A 1
C1' C 0.3020(19) 0.4445(12) 0.5896(12) 0.070(3) Uani 0.478(7) 1 d D . P A 2
H1' H 0.406337 0.473424 0.609063 0.084 Uiso 0.478(7) 1 calc R U P A 2
C2' C 0.2711(17) 0.3034(11) 0.5421(8) 0.069(2) Uani 0.478(7) 1 d D . P A 2
H2' H 0.167128 0.274221 0.515543 0.083 Uiso 0.478(7) 1 calc R U P A 2
C3' C 0.3323(18) 0.2327(16) 0.6188(10) 0.084(3) Uani 0.478(7) 1 d D . P A 2
H3'1 H 0.436470 0.254872 0.639081 0.101 Uiso 0.478(7) 1 calc R U P A 2
H3'2 H 0.307027 0.143516 0.589319 0.101 Uiso 0.478(7) 1 calc R U P A 2
C4' C 0.272(2) 0.2651(13) 0.7099(10) 0.091(3) Uani 0.478(7) 1 d D . P A 2
H4'1 H 0.169057 0.234269 0.690629 0.110 Uiso 0.478(7) 1 calc R U P A 2
H4'2 H 0.316417 0.224197 0.759797 0.110 Uiso 0.478(7) 1 calc R U P A 2
C5' C 0.300(2) 0.4067(13) 0.7542(15) 0.086(3) Uani 0.478(7) 1 d D . P A 2
H5'1 H 0.403367 0.434770 0.780809 0.104 Uiso 0.478(7) 1 calc R U P A 2
H5'2 H 0.256321 0.423540 0.809171 0.104 Uiso 0.478(7) 1 calc R U P A 2
C6' C 0.243(3) 0.483(3) 0.6803(15) 0.076(3) Uani 0.478(7) 1 d D . P A 2
H6'1 H 0.138893 0.466991 0.660849 0.091 Uiso 0.478(7) 1 calc R U P A 2
H6'2 H 0.275653 0.571995 0.710496 0.091 Uiso 0.478(7) 1 calc R U P A 2
C7 C 0.1987(7) 0.6106(6) 0.5216(4) 0.0662(16) Uani 1 1 d . . . . .
H7 H 0.186957 0.640047 0.584864 0.079 Uiso 1 1 calc R U . . .
C8 C 0.1778(6) 0.6907(6) 0.4542(4) 0.0612(15) Uani 1 1 d . . . . .
C9 C 0.2094(6) 0.6589(5) 0.3590(4) 0.0592(14) Uani 1 1 d . . . . .
C10 C 0.1948(7) 0.7452(6) 0.2977(4) 0.0660(16) Uani 1 1 d . . . . .
C11 C 0.1524(9) 0.8560(7) 0.3323(6) 0.096(2) Uani 1 1 d . . . . .
H11 H 0.143394 0.912751 0.292705 0.115 Uiso 1 1 calc R U . . .
C12 C 0.1217(10) 0.8869(7) 0.4264(6) 0.101(3) Uani 1 1 d . . . . .
H12 H 0.093258 0.962838 0.447277 0.122 Uiso 1 1 calc R U . . .
C13 C 0.1338(8) 0.8066(7) 0.4853(5) 0.085(2) Uani 1 1 d . . . . .
H13 H 0.113208 0.827089 0.546768 0.102 Uiso 1 1 calc R U . . .
C14 C 0.2209(8) 0.7083(7) 0.1935(5) 0.0817(19) Uani 1 1 d . . . . .
H14 H 0.306723 0.668838 0.200067 0.098 Uiso 1 1 calc R U . . .
C15 C 0.2500(13) 0.8209(9) 0.1489(7) 0.154(5) Uani 1 1 d . . . . .
H15A H 0.328569 0.881155 0.194501 0.231 Uiso 1 1 calc R U . . .
H15B H 0.274218 0.793167 0.087216 0.231 Uiso 1 1 calc R U . . .
H15C H 0.165384 0.858400 0.137371 0.231 Uiso 1 1 calc R U . . .
C16 C 0.0996(12) 0.6156(8) 0.1228(6) 0.137(4) Uani 1 1 d . . . . .
H16A H 0.119491 0.594970 0.058921 0.206 Uiso 1 1 calc R U . . .
H16B H 0.087928 0.541585 0.146835 0.206 Uiso 1 1 calc R U . . .
H16C H 0.012764 0.650336 0.116836 0.206 Uiso 1 1 calc R U . . .
C17 C 0.4232(8) 0.2251(7) 0.4290(5) 0.090(2) Uani 1 1 d . . . . .
H17 H 0.464016 0.185130 0.476882 0.108 Uiso 1 1 calc R U . . .
C18 C 0.4540(6) 0.1913(6) 0.3337(5) 0.0681(16) Uani 1 1 d . . . . .
C19 C 0.4043(7) 0.2512(6) 0.2583(4) 0.0679(16) Uani 1 1 d . . . . .
C20 C 0.4371(8) 0.2151(6) 0.1644(5) 0.0787(19) Uani 1 1 d . . . . .
C21 C 0.5247(9) 0.1237(8) 0.1538(6) 0.100(2) Uani 1 1 d . . . . .
H21 H 0.549034 0.100787 0.093837 0.120 Uiso 1 1 calc R U . . .
C22 C 0.5764(8) 0.0661(8) 0.2289(7) 0.102(3) Uani 1 1 d . . . . .
H22 H 0.632741 0.005081 0.218260 0.123 Uiso 1 1 calc R U . . .
C23 C 0.5446(8) 0.0988(7) 0.3192(6) 0.099(2) Uani 1 1 d . . . . .
H23 H 0.581152 0.061797 0.370248 0.118 Uiso 1 1 calc R U . . .
C24 C 0.3794(13) 0.2731(10) 0.0806(6) 0.123(3) Uani 1 1 d . . . . .
H24 H 0.340990 0.346584 0.107482 0.148 Uiso 1 1 calc R U . . .
C25 C 0.4927(15) 0.3148(14) 0.0293(9) 0.194(6) Uani 1 1 d . . . . .
H25A H 0.448940 0.350794 -0.023290 0.291 Uiso 1 1 calc R U . . .
H25B H 0.568639 0.375715 0.076742 0.291 Uiso 1 1 calc R U . . .
H25C H 0.531577 0.243908 0.002137 0.291 Uiso 1 1 calc R U . . .
C26 C 0.2577(14) 0.1830(17) 0.0006(10) 0.219(7) Uani 1 1 d . . . . .
H26A H 0.223140 0.222590 -0.051858 0.328 Uiso 1 1 calc R U . . .
H26B H 0.292672 0.109401 -0.025792 0.328 Uiso 1 1 calc R U . . .
H26C H 0.180567 0.160345 0.028967 0.328 Uiso 1 1 calc R U . . .
C27 C -0.0333(10) 0.2390(7) 0.2485(6) 0.108(3) Uani 1 1 d . . . . .
H27 H -0.126365 0.232999 0.264947 0.130 Uiso 1 1 calc R U . . .
C28 C -0.0633(10) 0.2794(9) 0.1554(5) 0.124(3) Uani 1 1 d . . . . .
H28A H -0.125873 0.213181 0.103349 0.186 Uiso 1 1 calc R U . . .
H28B H -0.108975 0.351574 0.163679 0.186 Uiso 1 1 calc R U . . .
H28C H 0.025356 0.300025 0.138334 0.186 Uiso 1 1 calc R U . . .
C29 C -0.0004(12) 0.1162(8) 0.2432(7) 0.137(4) Uani 1 1 d . . . . .
H29A H -0.066131 0.058813 0.186266 0.206 Uiso 1 1 calc R U . . .
H29B H 0.096319 0.116037 0.237328 0.206 Uiso 1 1 calc R U . . .
H29C H -0.009420 0.091188 0.302357 0.206 Uiso 1 1 calc R U . . .

loop_
_atom_site_aniso_label
_atom_site_aniso_U_11
_atom_site_aniso_U_22
_atom_site_aniso_U_33
_atom_site_aniso_U_23
_atom_site_aniso_U_13
_atom_site_aniso_U_12
Al1 0.0645(11) 0.0652(11) 0.0408(9) 0.0076(7) 0.0079(7) 0.0127(8)
N1 0.077(3) 0.078(3) 0.044(3) 0.014(2) 0.015(2) 0.022(3)
N2 0.126(5) 0.103(4) 0.055(3) 0.028(3) 0.027(3) 0.058(4)
O1 0.087(3) 0.067(3) 0.055(2) 0.0117(19) 0.028(2) 0.022(2)
O2 0.118(4) 0.079(3) 0.053(2) 0.015(2) 0.031(2) 0.035(3)
O3 0.075(3) 0.094(3) 0.060(3) 0.004(2) -0.008(2) -0.009(2)
C1 0.071(7) 0.094(6) 0.051(5) 0.026(4) 0.016(6) 0.021(6)
C2 0.071(6) 0.091(6) 0.045(4) 0.022(4) 0.012(4) 0.010(5)
C3 0.091(8) 0.092(6) 0.068(4) 0.030(4) 0.008(5) 0.011(6)
C4 0.099(7) 0.110(7) 0.064(5) 0.034(5) 0.010(6) 0.010(6)
C5 0.094(8) 0.106(7) 0.056(5) 0.024(5) 0.015(7) 0.008(6)
C6 0.076(7) 0.102(6) 0.053(3) 0.025(4) 0.021(4) 0.014(5)
C1' 0.071(7) 0.094(6) 0.051(5) 0.026(4) 0.016(6) 0.021(6)
C2' 0.071(6) 0.091(6) 0.045(4) 0.022(4) 0.012(4) 0.010(5)
C3' 0.091(8) 0.092(6) 0.068(4) 0.030(4) 0.008(5) 0.011(6)
C4' 0.099(7) 0.110(7) 0.064(5) 0.034(5) 0.010(6) 0.010(6)
C5' 0.094(8) 0.106(7) 0.056(5) 0.024(5) 0.015(7) 0.008(6)
C6' 0.076(7) 0.102(6) 0.053(3) 0.025(4) 0.021(4) 0.014(5)
C7 0.081(4) 0.069(4) 0.043(3) 0.005(3) 0.015(3) 0.010(3)
C8 0.064(4) 0.074(4) 0.045(3) 0.012(3) 0.014(3) 0.016(3)
C9 0.062(4) 0.059(3) 0.053(3) 0.006(3) 0.014(3) 0.011(3)
C10 0.071(4) 0.069(4) 0.058(3) 0.016(3) 0.017(3) 0.010(3)
C11 0.129(7) 0.081(5) 0.085(5) 0.022(4) 0.033(5) 0.035(5)
C12 0.135(7) 0.085(5) 0.090(5) 0.017(4) 0.033(5) 0.044(5)
C13 0.105(6) 0.087(5) 0.062(4) 0.004(4) 0.022(4) 0.037(4)
C14 0.092(5) 0.089(5) 0.070(4) 0.024(4) 0.027(4) 0.022(4)
C15 0.230(13) 0.125(8) 0.113(7) 0.032(6) 0.084(8) -0.029(8)
C16 0.208(11) 0.100(6) 0.074(5) -0.001(4) 0.035(6) -0.046(7)
C17 0.093(5) 0.114(6) 0.070(4) 0.029(4) 0.012(4) 0.047(5)
C18 0.057(4) 0.074(4) 0.065(4) 0.008(3) 0.006(3) 0.016(3)
C19 0.065(4) 0.061(4) 0.065(4) -0.004(3) 0.010(3) 0.010(3)
C20 0.085(5) 0.073(4) 0.076(4) -0.001(3) 0.031(4) 0.022(4)
C21 0.104(6) 0.103(6) 0.091(6) 0.000(5) 0.037(5) 0.023(5)
C22 0.078(5) 0.101(6) 0.118(7) -0.005(5) 0.027(5) 0.034(4)
C23 0.089(5) 0.089(5) 0.109(6) 0.009(4) 0.015(5) 0.032(4)
C24 0.182(10) 0.143(8) 0.072(5) 0.020(5) 0.067(6) 0.080(7)
C25 0.214(15) 0.240(15) 0.136(10) 0.075(10) 0.053(10) 0.004(12)
C26 0.135(11) 0.35(2) 0.155(12) 0.098(13) -0.008(9) 0.021(13)
C27 0.128(7) 0.082(5) 0.080(5) 0.010(4) -0.019(5) -0.008(5)
C28 0.128(7) 0.159(8) 0.059(5) 0.026(5) -0.008(5) -0.005(6)
C29 0.172(10) 0.088(6) 0.122(7) -0.002(5) 0.001(7) 0.033(6)

loop_
_atom_type_symbol
_atom_type_description
_atom_type_scat_dispersion_real
_atom_type_scat_dispersion_imag
_atom_type_scat_source
C C 0.0033 0.0016 'International Tables Vol C Tables 4.2.6.8 and 6.1.1.4'
H H 0.0000 0.0000 'International Tables Vol C Tables 4.2.6.8 and 6.1.1.4'
N N 0.0061 0.0033 'International Tables Vol C Tables 4.2.6.8 and 6.1.1.4'
O O 0.0106 0.0060 'International Tables Vol C Tables 4.2.6.8 and 6.1.1.4'
Al Al 0.0645 0.0514 'International Tables Vol C Tables 4.2.6.8 and 6.1.1.4'

loop_
_geom_angle_atom_site_label_1
_geom_angle_atom_site_label_2
_geom_angle_atom_site_label_3
_geom_angle
_geom_angle_site_symmetry_1
_geom_angle_site_symmetry_3
_geom_angle_publ_flag
O3 Al1 O1 110.3(2) . . ?
O3 Al1 O2 110.3(2) . . ?
O1 Al1 O2 88.76(19) . . ?
O3 Al1 N1 96.3(2) . . ?
O1 Al1 N1 87.93(19) . . ?
O2 Al1 N1 152.5(2) . . ?
O3 Al1 N2 105.5(3) . . ?
O1 Al1 N2 142.8(3) . . ?
O2 Al1 N2 88.0(2) . . ?
N1 Al1 N2 78.4(2) . . ?
C7 N1 C1 121.4(6) . . ?
C7 N1 C1' 118.7(6) . . ?
C7 N1 Al1 125.7(4) . . ?
C1 N1 Al1 110.3(6) . . ?
C1' N1 Al1 114.9(6) . . ?
C17 N2 C2 117.2(6) . . ?
C17 N2 C2' 122.3(7) . . ?
C17 N2 Al1 126.0(5) . . ?
C2 N2 Al1 114.6(5) . . ?
C2' N2 Al1 107.9(5) . . ?
C9 O1 Al1 133.3(4) . . ?
C19 O2 Al1 135.3(4) . . ?
C27 O3 Al1 137.0(6) . . ?
N1 C1 C6 119.5(12) . . ?
N1 C1 C2 101.4(10) . . ?
C6 C1 C2 112.0(14) . . ?
N1 C1 H1 107.8 . . ?
C6 C1 H1 107.8 . . ?
C2 C1 H1 107.8 . . ?
C3 C2 C1 114.9(11) . . ?
C3 C2 N2 111.8(9) . . ?
C1 C2 N2 101.8(9) . . ?
C3 C2 H2 109.3 . . ?
C1 C2 H2 109.3 . . ?
N2 C2 H2 109.3 . . ?
C2 C3 C4 109.0(11) . . ?
C2 C3 H3A 109.9 . . ?
C4 C3 H3A 109.9 . . ?
C2 C3 H3B 109.9 . . ?
C4 C3 H3B 109.9 . . ?
H3A C3 H3B 108.3 . . ?
C5 C4 C3 116.0(13) . . ?
C5 C4 H4A 108.3 . . ?
C3 C4 H4A 108.3 . . ?
C5 C4 H4B 108.3 . . ?
C3 C4 H4B 108.3 . . ?
H4A C4 H4B 107.4 . . ?
C4 C5 C6 112.1(16) . . ?
C4 C5 H5A 109.2 . . ?
C6 C5 H5A 109.2 . . ?
C4 C5 H5B 109.2 . . ?
C6 C5 H5B 109.2 . . ?
H5A C5 H5B 107.9 . . ?
C1 C6 C5 111.3(16) . . ?
C1 C6 H6A 109.4 . . ?
C5 C6 H6A 109.4 . . ?
C1 C6 H6B 109.4 . . ?
C5 C6 H6B 109.4 . . ?
H6A C6 H6B 108.0 . . ?
C6' C1' C2' 114.9(16) . . ?
C6' C1' N1 112.4(12) . . ?
C2' C1' N1 103.1(10) . . ?
C6' C1' H1' 108.7 . . ?
C2' C1' H1' 108.7 . . ?
N1 C1' H1' 108.7 . . ?
C3' C2' C1' 110.2(12) . . ?
C3' C2' N2 117.7(10) . . ?
C1' C2' N2 98.2(10) . . ?
C3' C2' H2' 110.0 . . ?
C1' C2' H2' 110.0 . . ?
N2 C2' H2' 110.0 . . ?
C2' C3' C4' 110.2(12) . . ?
C2' C3' H3'1 109.6 . . ?
C4' C3' H3'1 109.6 . . ?
C2' C3' H3'2 109.6 . . ?
C4' C3' H3'2 109.6 . . ?
H3'1 C3' H3'2 108.1 . . ?
C5' C4' C3' 111.2(15) . . ?
C5' C4' H4'1 109.4 . . ?
C3' C4' H4'1 109.4 . . ?
C5' C4' H4'2 109.4 . . ?
C3' C4' H4'2 109.4 . . ?
H4'1 C4' H4'2 108.0 . . ?
C4' C5' C6' 114.5(18) . . ?
C4' C5' H5'1 108.6 . . ?
C6' C5' H5'1 108.6 . . ?
C4' C5' H5'2 108.6 . . ?
C6' C5' H5'2 108.6 . . ?
H5'1 C5' H5'2 107.6 . . ?
C1' C6' C5' 107.3(17) . . ?
C1' C6' H6'1 110.3 . . ?
C5' C6' H6'1 110.3 . . ?
C1' C6' H6'2 110.3 . . ?
C5' C6' H6'2 110.3 . . ?
H6'1 C6' H6'2 108.5 . . ?
N1 C7 C8 125.1(5) . . ?
N1 C7 H7 117.4 . . ?
C8 C7 H7 117.4 . . ?
C13 C8 C7 118.9(5) . . ?
C13 C8 C9 119.9(5) . . ?
C7 C8 C9 121.1(5) . . ?
O1 C9 C10 120.2(5) . . ?
O1 C9 C8 121.0(5) . . ?
C10 C9 C8 118.8(5) . . ?
C11 C10 C9 118.5(6) . . ?
C11 C10 C14 122.6(6) . . ?
C9 C10 C14 118.8(5) . . ?
C10 C11 C12 122.5(7) . . ?
C10 C11 H11 118.8 . . ?
C12 C11 H11 118.8 . . ?
C13 C12 C11 120.1(7) . . ?
C13 C12 H12 119.9 . . ?
C11 C12 H12 119.9 . . ?
C12 C13 C8 120.3(6) . . ?
C12 C13 H13 119.9 . . ?
C8 C13 H13 119.9 . . ?
C16 C14 C10 111.8(6) . . ?
C16 C14 C15 109.2(7) . . ?
C10 C14 C15 113.4(6) . . ?
C16 C14 H14 107.4 . . ?
C10 C14 H14 107.4 . . ?
C15 C14 H14 107.4 . . ?
C14 C15 H15A 109.5 . . ?
C14 C15 H15B 109.5 . . ?
H15A C15 H15B 109.5 . . ?
C14 C15 H15C 109.5 . . ?
H15A C15 H15C 109.5 . . ?
H15B C15 H15C 109.5 . . ?
C14 C16 H16A 109.5 . . ?
C14 C16 H16B 109.5 . . ?
H16A C16 H16B 109.5 . . ?
C14 C16 H16C 109.5 . . ?
H16A C16 H16C 109.5 . . ?
H16B C16 H16C 109.5 . . ?
N2 C17 C18 126.3(6) . . ?
N2 C17 H17 116.9 . . ?
C18 C17 H17 116.9 . . ?
C19 C18 C17 121.3(6) . . ?
C19 C18 C23 120.4(6) . . ?
C17 C18 C23 118.3(6) . . ?
O2 C19 C18 121.7(5) . . ?
O2 C19 C20 118.6(6) . . ?
C18 C19 C20 119.8(6) . . ?
C21 C20 C19 117.5(7) . . ?
C21 C20 C24 121.5(6) . . ?
C19 C20 C24 121.0(6) . . ?
C22 C21 C20 122.8(7) . . ?
C22 C21 H21 118.6 . . ?
C20 C21 H21 118.6 . . ?
C23 C22 C21 120.4(7) . . ?
C23 C22 H22 119.8 . . ?
C21 C22 H22 119.8 . . ?
C22 C23 C18 119.1(7) . . ?
C22 C23 H23 120.5 . . ?
C18 C23 H23 120.5 . . ?
C20 C24 C26 111.4(9) . . ?
C20 C24 C25 113.8(9) . . ?
C26 C24 C25 107.1(9) . . ?
C20 C24 H24 108.2 . . ?
C26 C24 H24 108.2 . . ?
C25 C24 H24 108.2 . . ?
C24 C25 H25A 109.5 . . ?
C24 C25 H25B 109.5 . . ?
H25A C25 H25B 109.5 . . ?
C24 C25 H25C 109.5 . . ?
H25A C25 H25C 109.5 . . ?
H25B C25 H25C 109.5 . . ?
C24 C26 H26A 109.5 . . ?
C24 C26 H26B 109.5 . . ?
H26A C26 H26B 109.5 . . ?
C24 C26 H26C 109.5 . . ?
H26A C26 H26C 109.5 . . ?
H26B C26 H26C 109.5 . . ?
O3 C27 C29 113.5(7) . . ?
O3 C27 C28 114.1(7) . . ?
C29 C27 C28 116.9(8) . . ?
O3 C27 H27 103.4 . . ?
C29 C27 H27 103.4 . . ?
C28 C27 H27 103.4 . . ?
C27 C28 H28A 109.5 . . ?
C27 C28 H28B 109.5 . . ?
H28A C28 H28B 109.5 . . ?
C27 C28 H28C 109.5 . . ?
H28A C28 H28C 109.5 . . ?
H28B C28 H28C 109.5 . . ?
C27 C29 H29A 109.5 . . ?
C27 C29 H29B 109.5 . . ?
H29A C29 H29B 109.5 . . ?
C27 C29 H29C 109.5 . . ?
H29A C29 H29C 109.5 . . ?
H29B C29 H29C 109.5 . . ?

loop_
_geom_bond_atom_site_label_1
_geom_bond_atom_site_label_2
_geom_bond_distance
_geom_bond_site_symmetry_2
_geom_bond_publ_flag
Al1 O3 1.734(5) . ?
Al1 O1 1.823(4) . ?
Al1 O2 1.823(4) . ?
Al1 N1 2.029(5) . ?
Al1 N2 2.042(5) . ?
N1 C7 1.291(7) . ?
N1 C1 1.508(16) . ?
N1 C1' 1.574(17) . ?
N2 C17 1.292(8) . ?
N2 C2 1.564(12) . ?
N2 C2' 1.575(14) . ?
O1 C9 1.325(6) . ?
O2 C19 1.334(7) . ?
O3 C27 1.398(8) . ?
C1 C6 1.530(9) . ?
C1 C2 1.535(9) . ?
C1 H1 0.9800 . ?
C2 C3 1.532(9) . ?
C2 H2 0.9800 . ?
C3 C4 1.540(9) . ?
C3 H3A 0.9700 . ?
C3 H3B 0.9700 . ?
C4 C5 1.537(9) . ?
C4 H4A 0.9700 . ?
C4 H4B 0.9700 . ?
C5 C6 1.538(9) . ?
C5 H5A 0.9700 . ?
C5 H5B 0.9700 . ?
C6 H6A 0.9700 . ?
C6 H6B 0.9700 . ?
C1' C6' 1.530(9) . ?
C1' C2' 1.537(9) . ?
C1' H1' 0.9800 . ?
C2' C3' 1.528(9) . ?
C2' H2' 0.9800 . ?
C3' C4' 1.536(9) . ?
C3' H3'1 0.9700 . ?
C3' H3'2 0.9700 . ?
C4' C5' 1.535(9) . ?
C4' H4'1 0.9700 . ?
C4' H4'2 0.9700 . ?
C5' C6' 1.537(9) . ?
C5' H5'1 0.9700 . ?
C5' H5'2 0.9700 . ?
C6' H6'1 0.9700 . ?
C6' H6'2 0.9700 . ?
C7 C8 1.439(8) . ?
C7 H7 0.9300 . ?
C8 C13 1.421(8) . ?
C8 C9 1.440(7) . ?
C9 C10 1.424(8) . ?
C10 C11 1.375(9) . ?
C10 C14 1.542(8) . ?
C11 C12 1.420(10) . ?
C11 H11 0.9300 . ?
C12 C13 1.345(9) . ?
C12 H12 0.9300 . ?
C13 H13 0.9300 . ?
C14 C16 1.482(11) . ?
C14 C15 1.542(10) . ?
C14 H14 0.9800 . ?
C15 H15A 0.9600 . ?
C15 H15B 0.9600 . ?
C15 H15C 0.9600 . ?
C16 H16A 0.9600 . ?
C16 H16B 0.9600 . ?
C16 H16C 0.9600 . ?
C17 C18 1.440(9) . ?
C17 H17 0.9300 . ?
C18 C19 1.403(8) . ?
C18 C23 1.441(9) . ?
C19 C20 1.433(8) . ?
C20 C21 1.406(10) . ?
C20 C24 1.502(10) . ?
C21 C22 1.388(11) . ?
C21 H21 0.9300 . ?
C22 C23 1.376(10) . ?
C22 H22 0.9300 . ?
C23 H23 0.9300 . ?
C24 C26 1.524(16) . ?
C24 C25 1.530(14) . ?
C24 H24 0.9800 . ?
C25 H25A 0.9600 . ?
C25 H25B 0.9600 . ?
C25 H25C 0.9600 . ?
C26 H26A 0.9600 . ?
C26 H26B 0.9600 . ?
C26 H26C 0.9600 . ?
C27 C29 1.430(10) . ?
C27 C28 1.466(10) . ?
C27 H27 0.9800 . ?
C28 H28A 0.9600 . ?
C28 H28B 0.9600 . ?
C28 H28C 0.9600 . ?
C29 H29A 0.9600 . ?
C29 H29B 0.9600 . ?
C29 H29C 0.9600 . ?

loop_
_geom_torsion_atom_site_label_1
_geom_torsion_atom_site_label_2
_geom_torsion_atom_site_label_3
_geom_torsion_atom_site_label_4
_geom_torsion
_geom_torsion_site_symmetry_1
_geom_torsion_site_symmetry_2
_geom_torsion_site_symmetry_3
_geom_torsion_site_symmetry_4
_geom_torsion_publ_flag
O3 Al1 O1 C9 69.3(6) . . . . ?
O2 Al1 O1 C9 -179.4(5) . . . . ?
N1 Al1 O1 C9 -26.7(5) . . . . ?
N2 Al1 O1 C9 -94.3(6) . . . . ?
O3 Al1 O2 C19 -91.0(6) . . . . ?
O1 Al1 O2 C19 157.7(6) . . . . ?
N1 Al1 O2 C19 74.6(8) . . . . ?
N2 Al1 O2 C19 14.8(6) . . . . ?
O1 Al1 O3 C27 94.0(7) . . . . ?
O2 Al1 O3 C27 -2.4(7) . . . . ?
N1 Al1 O3 C27 -175.8(7) . . . . ?
N2 Al1 O3 C27 -96.1(7) . . . . ?
C7 N1 C1 C6 -14.6(18) . . . . ?
Al1 N1 C1 C6 -177.3(14) . . . . ?
C7 N1 C1 C2 -138.2(9) . . . . ?
Al1 N1 C1 C2 59.1(11) . . . . ?
N1 C1 C2 C3 -176.8(10) . . . . ?
C6 C1 C2 C3 54.6(19) . . . . ?
N1 C1 C2 N2 -55.8(12) . . . . ?
C6 C1 C2 N2 175.6(13) . . . . ?
C17 N2 C2 C3 -39.0(13) . . . . ?
Al1 N2 C2 C3 157.1(8) . . . . ?
C17 N2 C2 C1 -162.2(10) . . . . ?
Al1 N2 C2 C1 33.9(12) . . . . ?
C1 C2 C3 C4 -50.4(17) . . . . ?
N2 C2 C3 C4 -165.8(10) . . . . ?
C2 C3 C4 C5 48.8(19) . . . . ?
C3 C4 C5 C6 -51(2) . . . . ?
N1 C1 C6 C5 -171.4(13) . . . . ?
C2 C1 C6 C5 -53(2) . . . . ?
C4 C5 C6 C1 51(2) . . . . ?
C7 N1 C1' C6' 34.0(18) . . . . ?
Al1 N1 C1' C6' -155.6(15) . . . . ?
C7 N1 C1' C2' 158.3(9) . . . . ?
Al1 N1 C1' C2' -31.3(13) . . . . ?
C6' C1' C2' C3' -57(2) . . . . ?
N1 C1' C2' C3' 179.9(11) . . . . ?
C6' C1' C2' N2 179.0(14) . . . . ?
N1 C1' C2' N2 56.3(12) . . . . ?
C17 N2 C2' C3' 19.7(16) . . . . ?
Al1 N2 C2' C3' 178.8(10) . . . . ?
C17 N2 C2' C1' 137.7(10) . . . . ?
Al1 N2 C2' C1' -63.1(11) . . . . ?
C1' C2' C3' C4' 55.7(18) . . . . ?
N2 C2' C3' C4' 167.1(11) . . . . ?
C2' C3' C4' C5' -55(2) . . . . ?
C3' C4' C5' C6' 55(2) . . . . ?
C2' C1' C6' C5' 54(3) . . . . ?
N1 C1' C6' C5' 171.2(15) . . . . ?
C4' C5' C6' C1' -52(3) . . . . ?
C1 N1 C7 C8 -169.6(8) . . . . ?
C1' N1 C7 C8 159.5(9) . . . . ?
Al1 N1 C7 C8 -9.7(9) . . . . ?
N1 C7 C8 C13 176.9(6) . . . . ?
N1 C7 C8 C9 -7.0(10) . . . . ?
Al1 O1 C9 C10 -160.6(4) . . . . ?
Al1 O1 C9 C8 18.8(8) . . . . ?
C13 C8 C9 O1 -179.8(6) . . . . ?
C7 C8 C9 O1 4.3(9) . . . . ?
C13 C8 C9 C10 -0.3(9) . . . . ?
C7 C8 C9 C10 -176.3(5) . . . . ?
O1 C9 C10 C11 -180.0(6) . . . . ?
C8 C9 C10 C11 0.6(9) . . . . ?
O1 C9 C10 C14 2.6(9) . . . . ?
C8 C9 C10 C14 -176.8(5) . . . . ?
C9 C10 C11 C12 -0.4(12) . . . . ?
C14 C10 C11 C12 176.9(7) . . . . ?
C10 C11 C12 C13 0.0(13) . . . . ?
C11 C12 C13 C8 0.3(12) . . . . ?
C7 C8 C13 C12 176.0(7) . . . . ?
C9 C8 C13 C12 -0.1(11) . . . . ?
C11 C10 C14 C16 -102.7(9) . . . . ?
C9 C10 C14 C16 74.6(8) . . . . ?
C11 C10 C14 C15 21.2(11) . . . . ?
C9 C10 C14 C15 -161.5(7) . . . . ?
C2 N2 C17 C18 -159.7(8) . . . . ?
C2' N2 C17 C18 157.5(9) . . . . ?
Al1 N2 C17 C18 2.2(12) . . . . ?
N2 C17 C18 C19 3.6(12) . . . . ?
N2 C17 C18 C23 -179.9(8) . . . . ?
Al1 O2 C19 C18 -13.4(10) . . . . ?
Al1 O2 C19 C20 167.5(5) . . . . ?
C17 C18 C19 O2 0.9(10) . . . . ?
C23 C18 C19 O2 -175.5(6) . . . . ?
C17 C18 C19 C20 180.0(6) . . . . ?
C23 C18 C19 C20 3.6(9) . . . . ?
O2 C19 C20 C21 176.2(6) . . . . ?
C18 C19 C20 C21 -2.9(10) . . . . ?
O2 C19 C20 C24 -3.9(10) . . . . ?
C18 C19 C20 C24 177.0(7) . . . . ?
C19 C20 C21 C22 1.7(12) . . . . ?
C24 C20 C21 C22 -178.3(9) . . . . ?
C20 C21 C22 C23 -1.0(13) . . . . ?
C21 C22 C23 C18 1.6(12) . . . . ?
C19 C18 C23 C22 -2.9(11) . . . . ?
C17 C18 C23 C22 -179.4(7) . . . . ?
C21 C20 C24 C26 74.2(12) . . . . ?
C19 C20 C24 C26 -105.7(9) . . . . ?
C21 C20 C24 C25 -46.9(12) . . . . ?
C19 C20 C24 C25 133.2(9) . . . . ?
Al1 O3 C27 C29 71.1(10) . . . . ?
Al1 O3 C27 C28 -66.2(11) . . . . ?
